data_7154999
loop_
_publ_author_name
'Cheng, Xing'
'Yu, Yinghua'
'Mao, Zhifeng'
'Chen, Jianxin'
'Huang, Xueliang'

_publ_section_title
;
 Facile synthesis of substituted 3-aminofurans through a tandem reaction
 of N-sulfonyl-1,2,3-triazoles with propargyl alcohols.
;
_journal_issue 16
_journal_name_full 'Organic &amp; biomolecular chemistry'
_journal_page_first 3878
_journal_page_last 3882
_journal_paper_doi 10.1039/c6ob00377j
_journal_volume 14
_journal_year 2016
_chemical_formula_sum 'C16 H15 N O3 S2'
_chemical_formula_weight 333.40
_chemical_name_systematic
; 
 ? 
;
_space_group_IT_number 2
_symmetry_cell_setting triclinic
_symmetry_space_group_name_Hall '-P 1'
_symmetry_space_group_name_H-M 'P -1'
_atom_sites_solution_hydrogens geom
_atom_sites_solution_primary direct
_atom_sites_solution_secondary difmap
_audit_creation_method SHELXL-97
_audit_update_record
;
2015-12-29 deposited with the CCDC.
2016-03-01 downloaded from the CCDC.
;
_cell_angle_alpha 104.56(3)
_cell_angle_beta 93.63(3)
_cell_angle_gamma 110.49(3)
_cell_formula_units_Z 2
_cell_length_a 8.6713(17)
_cell_length_b 9.4094(19)
_cell_length_c 11.261(2)
_cell_measurement_reflns_used 818
_cell_measurement_temperature 153(2)
_cell_measurement_theta_max 27.4179
_cell_measurement_theta_min 2.5398
_cell_volume 821.4(4)
_computing_structure_refinement 'SHELXL-97 (Sheldrick, 1997)'
_computing_structure_solution 'SHELXS-97 (Sheldrick, 1990)'
_diffrn_ambient_temperature 153(2)
_diffrn_measured_fraction_theta_full 0.993
_diffrn_measured_fraction_theta_max 0.993
_diffrn_measurement_device_type 'Bruker P4'
_diffrn_measurement_method '\w scans'
_diffrn_radiation_monochromator graphite
_diffrn_radiation_source 'fine-focus sealed tube'
_diffrn_radiation_type MoK\a
_diffrn_radiation_wavelength 0.71073
_diffrn_reflns_av_R_equivalents 0.0215
_diffrn_reflns_av_sigmaI/netI 0.0353
_diffrn_reflns_limit_h_max 11
_diffrn_reflns_limit_h_min -11
_diffrn_reflns_limit_k_max 11
_diffrn_reflns_limit_k_min -12
_diffrn_reflns_limit_l_max 14
_diffrn_reflns_limit_l_min -14
_diffrn_reflns_number 6408
_diffrn_reflns_theta_full 27.48
_diffrn_reflns_theta_max 27.48
_diffrn_reflns_theta_min 2.54
_exptl_absorpt_coefficient_mu 0.335
_exptl_absorpt_correction_type none
_exptl_crystal_colour Colorless
_exptl_crystal_density_diffrn 1.348
_exptl_crystal_density_method 'not measured'
_exptl_crystal_description Prism
_exptl_crystal_F_000 348
_exptl_crystal_size_max 0.20
_exptl_crystal_size_mid 0.15
_exptl_crystal_size_min 0.15
_refine_diff_density_max 0.650
_refine_diff_density_min -0.559
_refine_diff_density_rms 0.064
_refine_ls_extinction_method none
_refine_ls_goodness_of_fit_ref 1.073
_refine_ls_hydrogen_treatment mixed
_refine_ls_matrix_type full
_refine_ls_number_parameters 199
_refine_ls_number_reflns 3752
_refine_ls_number_restraints 1
_refine_ls_restrained_S_all 1.074
_refine_ls_R_factor_all 0.0877
_refine_ls_R_factor_gt 0.0660
_refine_ls_shift/su_max 0.000
_refine_ls_shift/su_mean 0.000
_refine_ls_structure_factor_coef Fsqd
_refine_ls_weighting_details 'calc w=1/[\s^2^(Fo^2^)+(0.0980P)^2^+0.3825P] where P=(Fo^2^+2Fc^2^)/3'
_refine_ls_weighting_scheme calc
_refine_ls_wR_factor_gt 0.1813
_refine_ls_wR_factor_ref 0.2005
_reflns_number_gt 2722
_reflns_number_total 3752
_reflns_threshold_expression >2sigma(I)
_cod_data_source_file c6ob00377j2.cif
_cod_data_source_block d
_cod_depositor_comments
;
The following automatic conversions were performed:

'_symmetry_cell_setting' value 'Triclinic' changed to 'triclinic'
according to
/usr/data/users/saulius/crontab/automatic-downloads/rss-feeds/RSC/lib/dictionaries/cif_core.dic
dictionary named 'cif_core.dic' version 2.4.2 from 2011-04-26.

Automatic conversion script
Id: cif_fix_values 4268 2015-11-12 08:31:59Z antanas 

 Adding full bibliography for 7154999--7155001.cif.

2018-01-23
Z value and formula fixed to values more according to usual
chemical conventions.                 miguel
;
_cod_original_formula_weight 166.70
_cod_original_formula_units_Z 4
_cod_original_cell_volume 821.4(3)
_cod_original_sg_symbol_H-M 'P-1   '
_cod_original_formula_sum 'C8 H7.50 N0.50 O1.50 S'
_cod_database_code 7154999

loop_
_symmetry_equiv_pos_as_xyz
'x, y, z'
'-x, -y, -z'

loop_
_atom_site_label
_atom_site_type_symbol
_atom_site_fract_x
_atom_site_fract_y
_atom_site_fract_z
_atom_site_U_iso_or_equiv
_atom_site_adp_type
_atom_site_occupancy
_atom_site_symmetry_multiplicity
_atom_site_calc_flag
_atom_site_refinement_flags
S1 S 0.52027(13) 0.71941(14) 0.44162(11) 0.0794(4) Uani 1 1 d .
N1 N 0.1260(3) 0.6110(3) 0.3837(2) 0.0461(6) Uani 1 1 d .
H1D H 0.1389 0.6371 0.4636 0.055 Uiso 1 1 calc R
O1 O 0.0280(3) 0.3393(3) 0.3944(2) 0.0628(6) Uani 1 1 d .
C1 C 0.7305(5) 0.8193(5) 0.4621(4) 0.0794(12) Uani 1 1 d .
H1A H 0.8073 0.7916 0.5028 0.095 Uiso 1 1 calc R
S2 S 0.05970(10) 0.42520(9) 0.30323(7) 0.0491(3) Uani 1 1 d .
O2 O 0.1760(3) 0.4065(3) 0.2228(2) 0.0624(6) Uani 1 1 d .
C2 C 0.7745(5) 0.9407(5) 0.4145(4) 0.0771(11) Uani 1 1 d .
H2A H 0.8857 1.0045 0.4192 0.093 Uiso 1 1 calc R
O3 O 0.3080(3) 0.9316(2) 0.2555(2) 0.0539(5) Uani 1 1 d .
C3 C 0.6383(3) 0.9674(4) 0.3546(3) 0.0607(8) Uani 1 1 d U
H3A H 0.6469 1.0473 0.3177 0.073 Uiso 1 1 calc R
C4 C 0.4861(4) 0.8445(4) 0.3641(3) 0.0497(6) Uani 1 1 d U
C5 C 0.3195(4) 0.8273(3) 0.3182(3) 0.0435(6) Uani 1 1 d .
C6 C 0.1624(3) 0.7299(3) 0.3217(2) 0.0415(6) Uani 1 1 d .
C7 C 0.0484(4) 0.7754(3) 0.2590(3) 0.0495(7) Uani 1 1 d .
H7A H -0.0675 0.7294 0.2468 0.059 Uiso 1 1 calc R
C8 C 0.1403(4) 0.8968(4) 0.2210(3) 0.0564(8) Uani 1 1 d .
C9 C 0.1000(6) 0.9986(5) 0.1516(5) 0.0920(14) Uani 1 1 d .
H9A H -0.0190 0.9653 0.1319 0.138 Uiso 1 1 calc R
H9B H 0.1462 0.9888 0.0761 0.138 Uiso 1 1 calc R
H9C H 0.1468 1.1073 0.2021 0.138 Uiso 1 1 calc R
C11 C -0.1314(4) 0.3798(3) 0.2109(3) 0.0487(7) Uani 1 1 d .
C12 C -0.2722(4) 0.3691(5) 0.2639(3) 0.0666(9) Uani 1 1 d .
H12A H -0.2672 0.3811 0.3487 0.080 Uiso 1 1 calc R
C13 C -0.4204(5) 0.3406(5) 0.1920(3) 0.0752(11) Uani 1 1 d .
H13A H -0.5145 0.3339 0.2291 0.090 Uiso 1 1 calc R
C14 C -0.4317(5) 0.3215(5) 0.0651(3) 0.0717(10) Uani 1 1 d .
C15 C -0.2864(5) 0.3378(5) 0.0139(3) 0.0792(11) Uani 1 1 d .
H15A H -0.2900 0.3297 -0.0703 0.095 Uiso 1 1 calc R
C16 C -0.1380(5) 0.3655(5) 0.0846(3) 0.0667(9) Uani 1 1 d .
H16A H -0.0429 0.3746 0.0483 0.080 Uiso 1 1 calc R
C17 C -0.5936(6) 0.2842(7) -0.0146(4) 0.1060(17) Uani 1 1 d .
H17A H -0.6796 0.2769 0.0359 0.159 Uiso 1 1 calc R
H17B H -0.6225 0.1849 -0.0778 0.159 Uiso 1 1 calc R
H17C H -0.5826 0.3667 -0.0529 0.159 Uiso 1 1 calc R

loop_
_atom_site_aniso_label
_atom_site_aniso_U_11
_atom_site_aniso_U_22
_atom_site_aniso_U_33
_atom_site_aniso_U_23
_atom_site_aniso_U_13
_atom_site_aniso_U_12
S1 0.0676(6) 0.0951(8) 0.0905(8) 0.0386(6) 0.0052(5) 0.0420(6)
N1 0.0550(13) 0.0540(14) 0.0400(12) 0.0220(11) 0.0137(10) 0.0266(11)
O1 0.0847(16) 0.0645(14) 0.0677(14) 0.0438(12) 0.0311(12) 0.0419(12)
C1 0.058(2) 0.093(3) 0.087(3) 0.010(2) -0.002(2) 0.042(2)
S2 0.0612(5) 0.0507(4) 0.0523(5) 0.0272(3) 0.0237(3) 0.0303(4)
O2 0.0721(14) 0.0674(14) 0.0692(14) 0.0299(12) 0.0356(12) 0.0408(12)
C2 0.0484(18) 0.083(3) 0.087(3) 0.004(2) 0.0034(18) 0.0257(19)
O3 0.0561(12) 0.0472(11) 0.0615(13) 0.0258(10) 0.0063(10) 0.0167(9)
C3 0.0356(13) 0.071(2) 0.0578(19) -0.0082(16) 0.0009(13) 0.0193(12)
C4 0.0513(14) 0.0561(16) 0.0429(15) 0.0078(13) 0.0068(12) 0.0267(12)
C5 0.0493(15) 0.0443(14) 0.0410(14) 0.0139(12) 0.0063(12) 0.0219(12)
C6 0.0457(14) 0.0422(14) 0.0414(14) 0.0152(11) 0.0083(11) 0.0202(12)
C7 0.0483(15) 0.0472(16) 0.0555(17) 0.0151(13) 0.0018(13) 0.0222(13)
C8 0.0608(18) 0.0483(17) 0.065(2) 0.0229(15) -0.0004(15) 0.0245(14)
C9 0.101(3) 0.073(3) 0.116(4) 0.054(3) -0.007(3) 0.036(2)
C11 0.0638(18) 0.0410(14) 0.0423(15) 0.0138(12) 0.0166(13) 0.0183(13)
C12 0.063(2) 0.087(3) 0.0498(18) 0.0276(18) 0.0226(16) 0.0206(18)
C13 0.057(2) 0.101(3) 0.058(2) 0.022(2) 0.0173(17) 0.018(2)
C14 0.068(2) 0.076(2) 0.054(2) 0.0097(18) 0.0045(17) 0.0144(18)
C15 0.085(3) 0.103(3) 0.0410(18) 0.0112(19) 0.0121(18) 0.032(2)
C16 0.070(2) 0.082(2) 0.0484(18) 0.0154(17) 0.0245(16) 0.0286(19)
C17 0.076(3) 0.143(5) 0.073(3) 0.020(3) -0.006(2) 0.021(3)

loop_
_atom_type_symbol
_atom_type_description
_atom_type_scat_dispersion_real
_atom_type_scat_dispersion_imag
_atom_type_scat_source
C C 0.0033 0.0016 'International Tables Vol C Tables 4.2.6.8 and 6.1.1.4'
H H 0.0000 0.0000 'International Tables Vol C Tables 4.2.6.8 and 6.1.1.4'
N N 0.0061 0.0033 'International Tables Vol C Tables 4.2.6.8 and 6.1.1.4'
O O 0.0106 0.0060 'International Tables Vol C Tables 4.2.6.8 and 6.1.1.4'
S S 0.1246 0.1234 'International Tables Vol C Tables 4.2.6.8 and 6.1.1.4'

loop_
_geom_angle_atom_site_label_1
_geom_angle_atom_site_label_2
_geom_angle_atom_site_label_3
_geom_angle
C1 S1 C4 90.9(2)
C6 N1 S2 119.82(19)
C2 C1 S1 113.7(3)
O2 S2 O1 119.68(14)
O2 S2 N1 108.06(14)
O1 S2 N1 104.79(14)
O2 S2 C11 108.13(15)
O1 S2 C11 108.17(15)
N1 S2 C11 107.43(13)
C1 C2 C3 115.8(4)
C5 O3 C8 107.2(2)
C4 C3 C2 106.1(3)
C5 C4 C3 125.0(3)
C5 C4 S1 121.5(2)
C3 C4 S1 113.5(2)
C6 C5 O3 108.4(2)
C6 C5 C4 135.4(3)
O3 C5 C4 116.2(3)
C5 C6 N1 124.1(2)
C5 C6 C7 107.7(3)
N1 C6 C7 128.1(3)
C8 C7 C6 106.5(3)
C7 C8 O3 110.3(2)
C7 C8 C9 134.0(3)
O3 C8 C9 115.8(3)
C12 C11 C16 119.7(3)
C12 C11 S2 120.5(2)
C16 C11 S2 119.6(3)
C11 C12 C13 120.4(3)
C12 C13 C14 121.1(4)
C13 C14 C15 117.6(4)
C13 C14 C17 121.4(4)
C15 C14 C17 120.9(4)
C16 C15 C14 121.8(3)
C15 C16 C11 119.3(3)

loop_
_geom_bond_atom_site_label_1
_geom_bond_atom_site_label_2
_geom_bond_distance
S1 C1 1.702(4)
S1 C4 1.722(3)
N1 C6 1.418(3)
N1 S2 1.625(3)
O1 S2 1.443(2)
C1 C2 1.329(6)
S2 O2 1.424(2)
S2 C11 1.753(3)
C2 C3 1.450(5)
O3 C5 1.371(3)
O3 C8 1.380(4)
C3 C4 1.450(5)
C4 C5 1.442(4)
C5 C6 1.360(4)
C6 C7 1.421(4)
C7 C8 1.332(4)
C8 C9 1.493(4)
C11 C12 1.376(4)
C11 C16 1.390(4)
C12 C13 1.377(5)
C13 C14 1.388(5)
C14 C15 1.394(6)
C14 C17 1.495(6)
C15 C16 1.375(5)

loop_
_geom_torsion_atom_site_label_1
_geom_torsion_atom_site_label_2
_geom_torsion_atom_site_label_3
_geom_torsion_atom_site_label_4
_geom_torsion
C4 S1 C1 C2 0.3(4)
C6 N1 S2 O2 54.1(2)
C6 N1 S2 O1 -177.2(2)
C6 N1 S2 C11 -62.3(2)
S1 C1 C2 C3 0.3(5)
C1 C2 C3 C4 -0.8(5)
C2 C3 C4 C5 179.1(3)
C2 C3 C4 S1 1.0(3)
C1 S1 C4 C5 -178.9(3)
C1 S1 C4 C3 -0.8(3)
C8 O3 C5 C6 0.3(3)
C8 O3 C5 C4 -179.3(3)
C3 C4 C5 C6 -176.0(3)
S1 C4 C5 C6 2.0(5)
C3 C4 C5 O3 3.5(4)
S1 C4 C5 O3 -178.6(2)
O3 C5 C6 N1 -177.3(2)
C4 C5 C6 N1 2.2(5)
O3 C5 C6 C7 -0.1(3)
C4 C5 C6 C7 179.4(3)
S2 N1 C6 C5 -106.4(3)
S2 N1 C6 C7 77.0(3)
C5 C6 C7 C8 -0.1(3)
N1 C6 C7 C8 176.9(3)
C6 C7 C8 O3 0.3(4)
C6 C7 C8 C9 -179.7(4)
C5 O3 C8 C7 -0.3(4)
C5 O3 C8 C9 179.6(3)
O2 S2 C11 C12 171.9(3)
O1 S2 C11 C12 41.0(3)
N1 S2 C11 C12 -71.7(3)
O2 S2 C11 C16 -12.5(3)
O1 S2 C11 C16 -143.5(3)
N1 S2 C11 C16 103.9(3)
C16 C11 C12 C13 1.5(6)
S2 C11 C12 C13 177.0(3)
C11 C12 C13 C14 0.2(6)
C12 C13 C14 C15 -2.2(7)
C12 C13 C14 C17 177.5(4)
C13 C14 C15 C16 2.5(7)
C17 C14 C15 C16 -177.2(4)
C14 C15 C16 C11 -0.9(7)
C12 C11 C16 C15 -1.2(6)
S2 C11 C16 C15 -176.7(3)
